data_4076943
loop_
_publ_author_name
'Zi, Guofu'
'Li, Hung-Wing'
'Xie, Zuowei'

_publ_section_title
;
 Synthesis, Structural Characterization, and Catalytic Property of Group 4
 Metal Carborane Compounds with aiPr2NB-Bridged Constrained-Geometry
 Ligand
;
_journal_issue 19
_journal_name_full Organometallics
_journal_page_first 3850
_journal_paper_doi 10.1021/om020325j
_journal_volume 21
_journal_year 2002
_chemical_formula_sum 'C8 H30 B9 N3 Ti'
_chemical_formula_weight 313.54
_chemical_name_systematic
; 
 ? 
;
_space_group_IT_number 14
_symmetry_cell_setting monoclinic
_symmetry_space_group_name_Hall '-P 2yn'
_symmetry_space_group_name_H-M 'P 1 21/n 1'
_atom_sites_solution_hydrogens geom
_atom_sites_solution_primary direct
_atom_sites_solution_secondary difmap
_audit_creation_method SHELXL-97
_cell_angle_alpha 90.00
_cell_angle_beta 105.145(1)
_cell_angle_gamma 90.00
_cell_formula_units_Z 4
_cell_length_a 8.8470(8)
_cell_length_b 12.298(1)
_cell_length_c 16.931(2)
_cell_measurement_temperature 293(2)
_cell_volume 1778.1(3)
_computing_cell_refinement 'Bruker SMART CCD Diffractometer'
_computing_data_collection 'Bruker SMART CCD Diffractometer'
_computing_data_reduction 'Bruker SMART CCD Diffractometer'
_computing_molecular_graphics 'Siemens SHELXTL'
_computing_publication_material 'Siemens SHELXTL'
_computing_structure_refinement 'SHELXL-97 (Sheldrick, 1997)'
_computing_structure_solution 'SHELXS-97 (Sheldrick, 1990)'
_diffrn_ambient_temperature 293(2)
_diffrn_measured_fraction_theta_full 0.996
_diffrn_measured_fraction_theta_max 0.996
_diffrn_measurement_device_type 'Bruker SMART CCD Diffractometer'
_diffrn_measurement_method 'omega scan'
_diffrn_radiation_monochromator graphite
_diffrn_radiation_source 'fine-focus sealed tube'
_diffrn_radiation_type MoK\a
_diffrn_radiation_wavelength 0.71073
_diffrn_reflns_av_R_equivalents 0.0306
_diffrn_reflns_av_sigmaI/netI 0.0283
_diffrn_reflns_limit_h_max 11
_diffrn_reflns_limit_h_min -10
_diffrn_reflns_limit_k_max 16
_diffrn_reflns_limit_k_min -10
_diffrn_reflns_limit_l_max 22
_diffrn_reflns_limit_l_min -17
_diffrn_reflns_number 11618
_diffrn_reflns_theta_full 28.10
_diffrn_reflns_theta_max 28.10
_diffrn_reflns_theta_min 2.07
_exptl_absorpt_coefficient_mu 0.470
_exptl_absorpt_correction_T_max 1.0000
_exptl_absorpt_correction_T_min 0.6142
_exptl_absorpt_correction_type SADABS
_exptl_crystal_colour Red
_exptl_crystal_density_diffrn 1.171
_exptl_crystal_density_method 'not measured'
_exptl_crystal_description Block
_exptl_crystal_F_000 664
_exptl_crystal_size_max 0.46
_exptl_crystal_size_mid 0.39
_exptl_crystal_size_min 0.31
_refine_diff_density_max 0.535
_refine_diff_density_min -0.434
_refine_diff_density_rms 0.068
_refine_ls_extinction_coef 0.0000(12)
_refine_ls_extinction_expression Fc^*^=kFc[1+0.001xFc^2^\l^3^/sin(2\q)]^-1/4^
_refine_ls_extinction_method SHELXL
_refine_ls_goodness_of_fit_ref 1.038
_refine_ls_hydrogen_treatment mixed
_refine_ls_matrix_type full
_refine_ls_number_parameters 203
_refine_ls_number_reflns 4318
_refine_ls_number_restraints 0
_refine_ls_restrained_S_all 1.038
_refine_ls_R_factor_all 0.0554
_refine_ls_R_factor_gt 0.0477
_refine_ls_shift/su_max 1.303
_refine_ls_shift/su_mean 0.007
_refine_ls_structure_factor_coef Fsqd
_refine_ls_weighting_details 'calc w=1/[\s^2^(Fo^2^)+(0.1095P)^2^+0.3470P] where P=(Fo^2^+2Fc^2^)/3'
_refine_ls_weighting_scheme calc
_refine_ls_wR_factor_gt 0.1533
_refine_ls_wR_factor_ref 0.1607
_reflns_number_gt 3587
_reflns_number_total 4318
_reflns_threshold_expression >2sigma(I)
_cod_data_source_file om020325j.cif
_cod_data_source_block compound_1
_cod_depositor_comments
;
The following automatic conversions were performed:

'_symmetry_cell_setting' value 'Monoclinic' changed to 'monoclinic'
according to /home/saulius/struct/CIF-dictionaries/cif_core.dic
dictionary named 'cif_core.dic' version 2.4.1 from 2010-06-29.

Automatic conversion script
Id: cif_fix_values 1715 2011-07-08 13:25:40Z adriana 
;
_cod_original_cell_volume 1778.2(3)
_cod_original_sg_symbol_H-M P2(1)/n
_cod_database_code 4076943

loop_
_symmetry_equiv_pos_as_xyz
'x, y, z'
'-x+1/2, y+1/2, -z+1/2'
'-x, -y, -z'
'x-1/2, -y-1/2, z-1/2'

loop_
_atom_site_label
_atom_site_type_symbol
_atom_site_fract_x
_atom_site_fract_y
_atom_site_fract_z
_atom_site_U_iso_or_equiv
_atom_site_adp_type
_atom_site_occupancy
_atom_site_symmetry_multiplicity
_atom_site_calc_flag
_atom_site_refinement_flags
Ti1 Ti 0.37954(4) 0.27147(3) 0.080286(19) 0.03243(15) Uani 1 1 d .
N1 N 0.5773(2) 0.20413(19) 0.09916(13) 0.0521(5) Uani 1 1 d .
N2 N 0.3670(3) 0.31580(17) -0.04806(11) 0.0472(4) Uani 1 1 d .
H2A H 0.436(3) 0.359(2) -0.0379(17) 0.057(8) Uiso 1 1 d .
N3 N 0.2363(2) 0.15334(14) 0.04707(10) 0.0382(4) Uani 1 1 d .
C1 C 0.2187(2) 0.32133(16) 0.16928(12) 0.0375(4) Uani 1 1 d .
C2 C 0.3984(3) 0.31529(18) 0.22016(13) 0.0438(5) Uani 1 1 d .
C11 C 0.6264(4) 0.1207(3) 0.16022(18) 0.0843(11) Uani 1 1 d .
H11A H 0.7300 0.0969 0.1608 0.126 Uiso 1 1 calc R
H11B H 0.5554 0.0604 0.1475 0.126 Uiso 1 1 calc R
H11C H 0.6265 0.1494 0.2130 0.126 Uiso 1 1 calc R
C12 C 0.7099(4) 0.2544(3) 0.0767(3) 0.0855(11) Uani 1 1 d .
H12A H 0.7990 0.2069 0.0917 0.128 Uiso 1 1 calc R
H12B H 0.7347 0.3224 0.1049 0.128 Uiso 1 1 calc R
H12C H 0.6832 0.2668 0.0187 0.128 Uiso 1 1 calc R
C13 C 0.2225(4) 0.3698(3) -0.09550(16) 0.0729(8) Uani 1 1 d .
H13A H 0.2314 0.3852 -0.1497 0.109 Uiso 1 1 calc R
H13B H 0.2078 0.4365 -0.0690 0.109 Uiso 1 1 calc R
H13C H 0.1345 0.3228 -0.0986 0.109 Uiso 1 1 calc R
C14 C 0.4007(5) 0.2214(2) -0.09533(18) 0.0718(9) Uani 1 1 d .
H14A H 0.3947 0.2436 -0.1504 0.108 Uiso 1 1 calc R
H14B H 0.3253 0.1650 -0.0959 0.108 Uiso 1 1 calc R
H14C H 0.5039 0.1944 -0.0702 0.108 Uiso 1 1 calc R
C15 C 0.0659(3) 0.1521(2) 0.03135(15) 0.0519(5) Uani 1 1 d .
H15A H 0.0275 0.0802 0.0156 0.078 Uiso 1 1 calc R
H15B H 0.0210 0.2022 -0.0119 0.078 Uiso 1 1 calc R
H15C H 0.0371 0.1731 0.0801 0.078 Uiso 1 1 calc R
C16 C 0.2876(3) 0.04345(18) 0.03295(15) 0.0510(5) Uani 1 1 d .
H16A H 0.1981 -0.0035 0.0168 0.076 Uiso 1 1 calc R
H16B H 0.3573 0.0164 0.0824 0.076 Uiso 1 1 calc R
H16C H 0.3411 0.0454 -0.0096 0.076 Uiso 1 1 calc R
B4 B 0.1918(3) 0.40878(18) 0.09571(14) 0.0374(4) Uani 1 1 d .
H4 H 0.1007 0.4012 0.0377 0.045 Uiso 1 1 calc R
B5 B 0.1285(3) 0.4407(2) 0.18256(17) 0.0467(5) Uani 1 1 d .
H5 H 0.0045 0.4508 0.1817 0.056 Uiso 1 1 calc R
B6 B 0.2652(3) 0.3767(2) 0.26533(15) 0.0484(6) Uani 1 1 d .
H6 H 0.2310 0.3442 0.3187 0.058 Uiso 1 1 calc R
B7 B 0.5069(3) 0.4052(2) 0.18346(15) 0.0460(5) Uani 1 1 d .
H7 H 0.6326 0.3972 0.1875 0.055 Uiso 1 1 calc R
B8 B 0.3708(3) 0.46729(19) 0.10020(15) 0.0403(5) Uani 1 1 d .
H8 H 0.4035 0.5014 0.0469 0.048 Uiso 1 1 calc R
B9 B 0.2303(3) 0.5378(2) 0.14033(16) 0.0473(5) Uani 1 1 d .
H9 H 0.1730 0.6127 0.1119 0.057 Uiso 1 1 calc R
B10 B 0.2792(4) 0.5175(2) 0.24780(16) 0.0492(6) Uani 1 1 d .
H10 H 0.2542 0.5789 0.2899 0.059 Uiso 1 1 calc R
B11 B 0.4503(3) 0.4355(2) 0.27389(16) 0.0511(6) Uani 1 1 d .
H11 H 0.5370 0.4425 0.3335 0.061 Uiso 1 1 calc R
B12 B 0.4295(3) 0.5353(2) 0.19723(17) 0.0493(6) Uani 1 1 d .
H12 H 0.5024 0.6090 0.2064 0.059 Uiso 1 1 calc R
H1 H 0.163(4) 0.264(3) 0.1637(19) 0.062(8) Uiso 1 1 d .
H2 H 0.425(3) 0.236(2) 0.2468(16) 0.044(7) Uiso 1 1 d .

loop_
_atom_site_aniso_label
_atom_site_aniso_U_11
_atom_site_aniso_U_22
_atom_site_aniso_U_33
_atom_site_aniso_U_23
_atom_site_aniso_U_13
_atom_site_aniso_U_12
Ti1 0.0315(2) 0.0300(2) 0.0376(2) -0.00339(12) 0.01222(14) -0.00243(12)
N1 0.0351(9) 0.0577(11) 0.0631(12) -0.0166(10) 0.0118(8) 0.0065(8)
N2 0.0578(11) 0.0419(10) 0.0455(10) -0.0010(8) 0.0197(8) -0.0107(9)
N3 0.0401(8) 0.0351(8) 0.0416(8) -0.0043(7) 0.0147(7) -0.0059(7)
C1 0.0417(10) 0.0294(9) 0.0451(10) -0.0029(8) 0.0182(8) -0.0031(8)
C2 0.0542(12) 0.0375(10) 0.0394(10) -0.0023(8) 0.0114(8) 0.0040(9)
C11 0.0730(19) 0.111(3) 0.0598(16) -0.0083(17) 0.0004(13) 0.0426(19)
C12 0.0414(14) 0.098(2) 0.124(3) -0.035(2) 0.0348(17) -0.0112(15)
C13 0.0766(18) 0.093(2) 0.0441(13) 0.0040(13) 0.0075(12) 0.0017(16)
C14 0.118(3) 0.0557(16) 0.0539(14) -0.0051(12) 0.0445(16) -0.0074(16)
C15 0.0420(11) 0.0521(13) 0.0611(13) -0.0102(11) 0.0126(10) -0.0146(10)
C16 0.0642(14) 0.0356(10) 0.0581(13) -0.0105(9) 0.0248(11) -0.0066(10)
B4 0.0377(10) 0.0314(10) 0.0439(11) -0.0001(8) 0.0119(8) 0.0034(9)
B5 0.0460(13) 0.0383(12) 0.0613(14) -0.0060(10) 0.0238(11) 0.0058(10)
B6 0.0698(16) 0.0382(12) 0.0434(12) -0.0044(9) 0.0259(11) 0.0035(11)
B7 0.0390(11) 0.0469(13) 0.0494(13) -0.0119(10) 0.0067(9) -0.0043(10)
B8 0.0462(12) 0.0320(10) 0.0451(11) -0.0009(9) 0.0163(9) -0.0066(9)
B9 0.0553(14) 0.0311(10) 0.0560(13) 0.0000(10) 0.0155(11) 0.0050(10)
B10 0.0625(15) 0.0347(12) 0.0533(14) -0.0095(10) 0.0201(11) 0.0013(11)
B11 0.0618(15) 0.0459(14) 0.0409(12) -0.0091(10) 0.0051(10) 0.0033(12)
B12 0.0560(14) 0.0357(11) 0.0570(14) -0.0101(11) 0.0160(11) -0.0105(11)

loop_
_atom_type_symbol
_atom_type_description
_atom_type_scat_dispersion_real
_atom_type_scat_dispersion_imag
_atom_type_scat_source
C C 0.0033 0.0016 'International Tables Vol C Tables 4.2.6.8 and 6.1.1.4'
H H 0.0000 0.0000 'International Tables Vol C Tables 4.2.6.8 and 6.1.1.4'
B B 0.0013 0.0007 'International Tables Vol C Tables 4.2.6.8 and 6.1.1.4'
N N 0.0061 0.0033 'International Tables Vol C Tables 4.2.6.8 and 6.1.1.4'
Ti Ti 0.2776 0.4457 'International Tables Vol C Tables 4.2.6.8 and 6.1.1.4'

loop_
_geom_angle_atom_site_label_1
_geom_angle_atom_site_label_2
_geom_angle_atom_site_label_3
_geom_angle
N1 Ti1 N3 103.32(8)
N1 Ti1 N2 94.64(9)
N3 Ti1 N2 92.23(7)
N1 Ti1 C2 96.29(8)
N3 Ti1 C2 109.37(7)
N2 Ti1 C2 152.71(8)
N1 Ti1 C1 132.84(8)
N3 Ti1 C1 85.58(7)
N2 Ti1 C1 131.70(8)
C2 Ti1 C1 38.95(7)
N1 Ti1 B4 156.46(8)
N3 Ti1 B4 98.07(7)
N2 Ti1 B4 94.23(8)
C2 Ti1 B4 67.04(8)
C1 Ti1 B4 39.02(7)
N1 Ti1 B8 118.18(9)
N3 Ti1 B8 138.49(8)
N2 Ti1 B8 84.10(8)
C2 Ti1 B8 68.70(8)
C1 Ti1 B8 67.42(7)
B4 Ti1 B8 41.47(8)
N1 Ti1 B7 86.58(9)
N3 Ti1 B7 149.96(8)
N2 Ti1 B7 115.48(8)
C2 Ti1 B7 40.75(8)
C1 Ti1 B7 67.64(8)
B4 Ti1 B7 69.92(8)
B8 Ti1 B7 42.49(9)
C11 N1 C12 112.1(3)
C11 N1 Ti1 121.77(19)
C12 N1 Ti1 122.9(2)
C13 N2 C14 109.0(2)
C13 N2 Ti1 117.30(16)
C14 N2 Ti1 111.76(16)
C15 N3 C16 108.03(18)
C15 N3 Ti1 129.37(15)
C16 N3 Ti1 122.59(14)
C2 C1 B4 111.81(16)
C2 C1 B6 63.16(14)
B4 C1 B6 114.73(17)
C2 C1 B5 113.61(17)
B4 C1 B5 63.32(14)
B6 C1 B5 62.54(15)
C2 C1 Ti1 70.03(10)
B4 C1 Ti1 71.27(10)
B6 C1 Ti1 131.44(15)
B5 C1 Ti1 132.24(14)
C1 C2 B7 110.64(16)
C1 C2 B11 109.42(17)
B7 C2 B11 62.34(15)
C1 C2 B6 61.55(14)
B7 C2 B6 113.23(17)
B11 C2 B6 60.99(15)
C1 C2 Ti1 71.02(10)
B7 C2 Ti1 71.46(11)
B11 C2 Ti1 130.70(15)
B6 C2 Ti1 130.86(15)
C1 B4 B8 107.19(16)
C1 B4 B5 61.08(13)
B8 B4 B5 111.20(17)
C1 B4 B9 107.31(17)
B8 B4 B9 61.97(14)
B5 B4 B9 60.20(14)
C1 B4 Ti1 69.71(10)
B8 B4 Ti1 69.45(11)
B5 B4 Ti1 128.63(14)
B9 B4 Ti1 127.92(14)
C1 B5 B4 55.60(12)
C1 B5 B9 102.89(16)
B4 B5 B9 59.97(14)
C1 B5 B10 103.80(18)
B4 B5 B10 106.88(18)
B9 B5 B10 60.51(15)
C1 B5 B6 58.65(13)
B4 B5 B6 105.17(16)
B9 B5 B6 107.84(19)
B10 B5 B6 59.79(15)
C1 B6 C2 55.30(12)
C1 B6 B11 103.24(16)
C2 B6 B11 59.42(14)
C1 B6 B10 103.91(17)
C2 B6 B10 105.47(18)
B11 B6 B10 60.45(16)
C1 B6 B5 58.80(13)
C2 B6 B5 104.22(16)
B11 B6 B5 108.02(18)
B10 B6 B5 59.78(15)
C2 B7 B11 60.14(15)
C2 B7 B8 103.99(16)
B11 B7 B8 108.09(18)
C2 B7 B12 105.39(17)
B11 B7 B12 59.46(15)
B8 B7 B12 60.76(15)
C2 B7 Ti1 67.79(11)
B11 B7 Ti1 125.19(16)
B8 B7 Ti1 68.35(11)
B12 B7 Ti1 125.16(15)
B4 B8 B7 106.35(16)
B4 B8 B9 59.82(14)
B7 B8 B9 107.60(17)
B4 B8 B12 106.12(17)
B7 B8 B12 59.87(14)
B9 B8 B12 59.34(14)
B4 B8 Ti1 69.08(10)
B7 B8 Ti1 69.17(11)
B9 B8 Ti1 125.60(14)
B12 B8 Ti1 125.11(15)
B4 B9 B5 59.84(14)
B4 B9 B12 105.78(17)
B5 B9 B12 108.02(19)
B4 B9 B10 106.42(17)
B5 B9 B10 60.04(15)
B12 B9 B10 59.93(16)
B4 B9 B8 58.21(13)
B5 B9 B8 107.84(17)
B12 B9 B8 60.50(14)
B10 B9 B8 108.28(18)
B6 B10 B5 60.43(16)
B6 B10 B12 107.25(18)
B5 B10 B12 107.62(17)
B6 B10 B11 59.62(16)
B5 B10 B11 107.88(17)
B12 B10 B11 59.49(16)
B6 B10 B9 107.52(17)
B5 B10 B9 59.46(15)
B12 B10 B9 60.01(15)
B11 B10 B9 107.38(18)
C2 B11 B6 59.58(14)
C2 B11 B12 104.20(17)
B6 B11 B12 108.03(19)
C2 B11 B7 57.52(13)
B6 B11 B7 108.05(17)
B12 B11 B7 60.52(15)
C2 B11 B10 105.20(18)
B6 B11 B10 59.93(15)
B12 B11 B10 60.17(16)
B7 B11 B10 108.65(18)
B11 B12 B10 60.34(16)
B11 B12 B9 108.08(19)
B10 B12 B9 60.05(15)
B11 B12 B7 60.02(15)
B10 B12 B7 108.40(18)
B9 B12 B7 107.85(17)
B11 B12 B8 107.43(17)
B10 B12 B8 108.10(18)
B9 B12 B8 60.15(14)
B7 B12 B8 59.37(13)

loop_
_geom_bond_atom_site_label_1
_geom_bond_atom_site_label_2
_geom_bond_distance
Ti1 N1 1.8862(19)
Ti1 N3 1.9134(17)
Ti1 N2 2.2148(18)
Ti1 C2 2.392(2)
Ti1 C1 2.4065(19)
Ti1 B4 2.430(2)
Ti1 B8 2.436(2)
Ti1 B7 2.449(2)
N1 C11 1.440(4)
N1 C12 1.462(4)
N2 C13 1.478(4)
N2 C14 1.484(3)
N3 C15 1.461(3)
N3 C16 1.465(3)
C1 C2 1.600(3)
C1 B4 1.616(3)
C1 B6 1.711(3)
C1 B5 1.714(3)
C2 B7 1.686(4)
C2 B11 1.734(3)
C2 B6 1.736(3)
B4 B8 1.723(3)
B4 B5 1.750(3)
B4 B9 1.752(3)
B5 B9 1.756(4)
B5 B10 1.766(4)
B5 B6 1.778(4)
B6 B11 1.761(4)
B6 B10 1.767(4)
B7 B11 1.771(4)
B7 B8 1.770(4)
B7 B12 1.779(4)
B8 B9 1.789(4)
B8 B12 1.795(3)
B9 B12 1.774(4)
B9 B10 1.775(4)
B10 B12 1.773(4)
B10 B11 1.776(4)
B11 B12 1.760(4)
